data_1508699
loop_
_publ_author_name
'Paletta, Joseph T.'
'Pink, Maren'
'Foley, Bridget'
'Rajca, Suchada'
'Rajca, Andrzej'

_publ_section_title
;
 Synthesis and reduction kinetics of sterically shielded pyrrolidine
 nitroxides.
;
_journal_issue 20
_journal_name_full 'Organic letters'
_journal_page_first 5322
_journal_page_last 5325
_journal_paper_doi 10.1021/ol302506f
_journal_volume 14
_journal_year 2012
_chemical_formula_moiety 'C15 H23 N1 O3'
_chemical_formula_sum 'C15 H23 N O3'
_chemical_formula_weight 265.35
_space_group_IT_number 11
_symmetry_cell_setting monoclinic
_symmetry_space_group_name_Hall '-P 2yb'
_symmetry_space_group_name_H-M 'P 1 21/m 1'
_atom_sites_solution_hydrogens difmap
_atom_sites_solution_primary direct
_audit_creation_date 12-09-05
_audit_creation_method CRYSTALS_ver_14.40
_cell_angle_alpha 90
_cell_angle_beta 92.4100(10)
_cell_angle_gamma 90
_cell_formula_units_Z 2
_cell_length_a 8.0250(4)
_cell_length_b 9.9052(5)
_cell_length_c 8.9614(4)
_cell_measurement_reflns_used 9988
_cell_measurement_temperature 150
_cell_measurement_theta_max 24
_cell_measurement_theta_min 3
_cell_volume 711.70(6)
_computing_cell_refinement 'Apex2 (Bruker AXS, 2006)'
_computing_data_collection 'Apex2 (Bruker AXS, 2006)'
_computing_data_reduction 'Apex2 (Bruker AXS, 2006)'
_computing_molecular_graphics 'CAMERON (Watkin et al., 1996)'
_computing_publication_material 'CRYSTALS (Betteridge et al., 2003)'
_computing_structure_refinement 'CRYSTALS (Betteridge et al., 2003)'
_computing_structure_solution 'SHELXS 86 (Sheldrick, 1986)'
_diffrn_ambient_temperature 150
_diffrn_measured_fraction_theta_full 0.945
_diffrn_measured_fraction_theta_max 0.824
_diffrn_measurement_device Area
_diffrn_measurement_device_type 'Bruker Kappa Apex2'
_diffrn_measurement_method '\f & \w scans'
_diffrn_radiation_monochromator 'diamond 111'
_diffrn_radiation_type synchrotron
_diffrn_radiation_wavelength 0.41238
_diffrn_reflns_av_R_equivalents 0.045
_diffrn_reflns_limit_h_max 15
_diffrn_reflns_limit_h_min -14
_diffrn_reflns_limit_k_max 17
_diffrn_reflns_limit_k_min -19
_diffrn_reflns_limit_l_max 16
_diffrn_reflns_limit_l_min -9
_diffrn_reflns_number 17465
_diffrn_reflns_theta_full 17.925
_diffrn_reflns_theta_max 23.900
_diffrn_reflns_theta_min 1.320
_diffrn_standards_number 0
_exptl_absorpt_coefficient_mu 0.085
_exptl_absorpt_correction_T_max 1.00
_exptl_absorpt_correction_T_min 1.00
_exptl_absorpt_correction_type multi-scan
_exptl_absorpt_process_details 'SADABS (Siemens, 1996)'
_exptl_crystal_colour colorless
_exptl_crystal_density_diffrn 1.238
_exptl_crystal_density_method 'not measured'
_exptl_crystal_description block
_exptl_crystal_F_000 288
_exptl_crystal_size_max 0.171
_exptl_crystal_size_mid 0.107
_exptl_crystal_size_min 0.045
_refine_diff_density_max 0.55
_refine_diff_density_min -0.47
_refine_ls_extinction_method None
_refine_ls_goodness_of_fit_ref 1.0709
_refine_ls_hydrogen_treatment constr
_refine_ls_matrix_type full
_refine_ls_number_parameters 155
_refine_ls_number_reflns 4820
_refine_ls_number_restraints 1
_refine_ls_R_factor_all 0.1060
_refine_ls_R_factor_gt 0.0963
_refine_ls_shift/su_max 0.0066575
_refine_ls_shift/su_mean 0.0000958
_refine_ls_structure_factor_coef Fsqd
_refine_ls_weighting_details
;
 Method= Modified Sheldrick 
 w=1/[\s^2^(F^2^) + ( 0.05P)^2^ + 0.79P] 
 ,where P=(max(Fo^2^,0) + 2Fc^2^)/3 
;
_refine_ls_weighting_scheme calc
_refine_ls_wR_factor_all 0.2912
_refine_ls_wR_factor_gt 0.2519
_refine_ls_wR_factor_ref 0.2618
_reflns_limit_h_max 15
_reflns_limit_h_min -15
_reflns_limit_k_max 19
_reflns_limit_k_min 0
_reflns_limit_l_max 16
_reflns_limit_l_min 0
_reflns_number_gt 4392
_reflns_number_total 4827
_reflns_threshold_expression I>2.0\s(I)
_oxford_diffrn_Wilson_B_factor 0.00
_oxford_diffrn_Wilson_scale 0.00
_oxford_refine_ls_r_factor_ref 0.1017
_oxford_refine_ls_scale 1.71(2)
_oxford_reflns_number_all 4823
_oxford_reflns_threshold_expression_ref I>0.0\s(I)
_oxford_structure_analysis_title 'p21m in P2(1)/m'
_cod_data_source_file ol302506f_si_002.cif
_cod_data_source_block 12507
_cod_original_sg_symbol_H-M 'P 1 21/m 1 '
_cod_original_formula_sum 'C15 H23 N1 O3'
_cod_database_code 1508699

loop_
_symmetry_equiv_pos_as_xyz
x,y,z
-x,-y,-z
-x,y+1/2,-z
x,-y+1/2,z

loop_
_atom_site_label
_atom_site_type_symbol
_atom_site_fract_x
_atom_site_fract_y
_atom_site_fract_z
_atom_site_U_iso_or_equiv
_atom_site_occupancy
_atom_site_adp_type
_atom_site_refinement_flags_posn
_atom_site_refinement_flags_adp
O1 O 0.48655(14) 0.7500 -0.12927(15) 0.0330 1.0000 Uani S T
O2 O -0.20301(19) 0.66928(19) -0.0742(2) 0.0219 0.5000 Uani . .
O3 O -0.1435(2) 0.8656(2) 0.0411(3) 0.0256 0.5000 Uani . .
N1 N 0.35505(14) 0.7500 -0.05400(14) 0.0184 1.0000 Uani S T
C1 C 0.18810(14) 0.7500 -0.13225(15) 0.0128 1.0000 Uani S T
C2 C 0.0797(2) 0.7094(2) -0.0006(2) 0.0139 0.5000 Uani . .
H21 H 0.0793 0.6084 0.0001 0.0500 0.5000 Uiso R .
C3 C 0.17262(19) 0.750000(10) 0.13932(19) 0.0270 1.0000 Uani S T
H3411 H 0.1490 0.6859 0.2205 0.0500 0.5000 Uiso R .
H341 H 0.1371 0.8412 0.1700 0.0500 0.5000 Uiso R .
C4 C 0.35809(16) 0.7500 0.11078(16) 0.0153 1.0000 Uani S T
C5 C 0.1929(3) 0.6527(3) -0.2612(3) 0.0241 0.5000 Uani . .
H52 H 0.2942 0.6704 -0.3174 0.0500 0.5000 Uiso R .
H92 H 0.2002 0.5593 -0.2224 0.0500 0.5000 Uiso R .
C6 C 0.0385(4) 0.6661(5) -0.3696(5) 0.0395 0.5000 Uani . .
H81 H -0.0623 0.6409 -0.3161 0.0500 0.5000 Uiso R .
H73 H 0.0493 0.6025 -0.4539 0.0500 0.5000 Uiso R .
C7 C 0.0190(4) 0.8058(5) -0.4295(4) 0.0427 0.5000 Uani . .
H72 H 0.1162 0.8293 -0.4889 0.0500 0.5000 Uiso R .
H71 H -0.0826 0.8113 -0.4959 0.0500 0.5000 Uiso R .
C8 C 0.0048(3) 0.9082(4) -0.3005(4) 0.0339 0.5000 Uani . .
H83 H -0.0989 0.8902 -0.2478 0.0500 0.5000 Uiso R .
H82 H -0.0015 1.0013 -0.3404 0.0500 0.5000 Uiso R .
C9 C 0.1535(3) 0.8972(2) -0.1909(3) 0.0210 0.5000 Uani . .
H91 H 0.2538 0.9306 -0.2398 0.0500 0.5000 Uiso R .
H93 H 0.1347 0.9564 -0.1041 0.0500 0.5000 Uiso R .
C10 C -0.09907(16) 0.7500 -0.00925(18) 0.0184 1.0000 Uani S T
C11 C 0.4678(4) 0.6403(3) 0.1790(3) 0.0226 0.5000 Uani . .
H1541 H 0.4187 0.5511 0.1538 0.0500 0.5000 Uiso R .
H153 H 0.5793 0.6448 0.1358 0.0500 0.5000 Uiso R .
C12 C 0.4859(4) 0.6532(4) 0.3489(3) 0.0314 0.5000 Uani . .
H142 H 0.5617 0.5820 0.3894 0.0500 0.5000 Uiso R .
H144 H 0.3758 0.6405 0.3927 0.0500 0.5000 Uiso R .
C13 C 0.5542(4) 0.7935(4) 0.3942(3) 0.0375 0.5000 Uani . .
H132 H 0.5594 0.8014 0.5045 0.0500 0.5000 Uiso R .
H131 H 0.6689 0.8030 0.3590 0.0500 0.5000 Uiso R .
C14 C 0.4452(4) 0.9059(4) 0.3267(3) 0.0267 0.5000 Uani . .
H143 H 0.4955 0.9945 0.3525 0.0500 0.5000 Uiso R .
H141 H 0.3339 0.9019 0.3701 0.0500 0.5000 Uiso R .
C15 C 0.4254(3) 0.8931(3) 0.1572(3) 0.0189 0.5000 Uani . .
H154 H 0.3470 0.9628 0.1177 0.0500 0.5000 Uiso R .
H157 H 0.5347 0.9083 0.1125 0.0500 0.5000 Uiso R .

loop_
_atom_site_aniso_label
_atom_site_aniso_U_11
_atom_site_aniso_U_22
_atom_site_aniso_U_33
_atom_site_aniso_U_23
_atom_site_aniso_U_13
_atom_site_aniso_U_12
O1 0.0079(4) 0.0740(12) 0.0173(5) 0.0000 0.0035(3) 0.0000
O2 0.0092(5) 0.0232(7) 0.0332(9) 0.0000(6) -0.0005(5) -0.0022(5)
O3 0.0149(6) 0.0234(8) 0.0388(10) -0.0051(7) 0.0039(6) 0.0064(5)
N1 0.0071(3) 0.0340(7) 0.0140(5) 0.0000 0.0016(3) 0.0000
C1 0.0077(4) 0.0155(5) 0.0153(5) 0.0000 0.0002(3) 0.0000
C2 0.0078(5) 0.0150(6) 0.0190(7) 0.0023(5) 0.0019(5) 0.0006(4)
C3 0.0106(5) 0.0546(12) 0.0159(6) 0.0000 0.0034(4) 0.0000
C4 0.0098(4) 0.0229(6) 0.0134(5) 0.0000 0.0017(3) 0.0000
C5 0.0213(8) 0.0255(10) 0.0261(10) -0.0122(8) 0.0068(7) -0.0048(7)
C6 0.0268(12) 0.064(2) 0.0277(15) -0.0214(16) 0.0019(12) -0.0154(14)
C7 0.0217(10) 0.090(3) 0.0156(11) 0.0061(14) -0.0042(9) -0.0023(13)
C8 0.0204(9) 0.0526(18) 0.0289(12) 0.0205(12) 0.0021(9) 0.0111(11)
C9 0.0174(7) 0.0193(8) 0.0266(10) 0.0071(7) 0.0046(7) 0.0033(6)
C10 0.0086(4) 0.0255(6) 0.0215(6) 0.0000 0.0029(4) 0.0000
C11 0.0202(11) 0.0264(13) 0.0214(11) 0.0040(9) 0.0027(9) 0.0070(9)
C12 0.0285(13) 0.0485(19) 0.0173(11) 0.0095(12) 0.0012(9) 0.0118(13)
C13 0.0241(10) 0.072(3) 0.0158(9) -0.0025(10) -0.0039(8) 0.0036(12)
C14 0.0203(9) 0.0400(15) 0.0197(10) -0.0079(10) 0.0012(8) -0.0046(10)
C15 0.0145(9) 0.0243(11) 0.0180(9) -0.0018(8) 0.0016(7) -0.0021(7)

loop_
_atom_type_symbol
_atom_type_scat_dispersion_real
_atom_type_scat_dispersion_imag
_atom_type_scat_Cromer_Mann_a1
_atom_type_scat_Cromer_Mann_b1
_atom_type_scat_Cromer_Mann_a2
_atom_type_scat_Cromer_Mann_b2
_atom_type_scat_Cromer_Mann_a3
_atom_type_scat_Cromer_Mann_b3
_atom_type_scat_Cromer_Mann_a4
_atom_type_scat_Cromer_Mann_b4
_atom_type_scat_Cromer_Mann_c
_atom_type_scat_source
C 0.0033 0.0016 2.3100 20.8439 1.0200 10.2075 1.5886 0.5687 0.8650 51.6512 0.2156 'International Tables Vol C 4.2.6.8 and 6.1.1.4'
H 0.0000 0.0000 0.4930 10.5109 0.3229 26.1257 0.1402 3.1424 0.0408 57.7998 0.0030 'International Tables Vol C 4.2.6.8 and 6.1.1.4'
N 0.0061 0.0033 12.2126 0.0057 3.1322 9.8933 2.0125 28.9975 1.1663 0.5826 -11.5290 'International Tables Vol C 4.2.6.8 and 6.1.1.4'
O 0.0106 0.0060 3.0485 13.2771 2.2868 5.7011 1.5463 0.3239 0.8670 32.9089 0.2508 'International Tables Vol C 4.2.6.8 and 6.1.1.4'

loop_
_geom_angle_atom_site_label_1
_geom_angle_site_symmetry_1
_geom_angle_atom_site_label_2
_geom_angle_atom_site_label_3
_geom_angle_site_symmetry_3
_geom_angle
_geom_angle_publ_flag
O2 4_565 O2 O3 4_565 107.16(14) yes
O2 4_565 O2 C10 . 51.27(9) yes
O3 4_565 O2 C10 . 63.21(14) yes
O2 4_565 O3 C10 . 62.40(15) yes
O1 . N1 C1 . 119.99(12) yes
O1 . N1 C4 . 123.34(12) yes
C1 . N1 C4 . 116.67(10) yes
C2 4_565 C1 C9 4_565 113.51(12) yes
C2 4_565 C1 C5 4_565 116.87(13) yes
C9 4_565 C1 C5 4_565 110.31(17) yes
C2 4_565 C1 N1 . 99.48(11) yes
C9 4_565 C1 N1 . 107.53(10) yes
C5 4_565 C1 N1 . 108.09(12) yes
C2 4_565 C1 C2 . 30.11(15) yes
C9 4_565 C1 C2 . 85.21(12) yes
C5 4_565 C1 C2 . 141.65(13) yes
N1 . C1 C2 . 99.47(11) yes
C2 4_565 C1 C5 . 141.65(13) yes
C9 4_565 C1 C5 . 32.81(14) yes
C5 4_565 C1 C5 . 79.5(2) yes
N1 . C1 C5 . 108.09(12) yes
C2 . C1 C5 . 116.87(13) yes
C2 4_565 C1 C9 . 85.21(12) yes
C9 4_565 C1 C9 . 136.4(2) yes
C5 4_565 C1 C9 . 32.81(14) yes
N1 . C1 C9 . 107.53(10) yes
C2 . C1 C9 . 113.51(12) yes
C5 . C1 C9 . 110.31(17) yes
C1 . C2 C2 4_565 74.94(7) yes
C1 . C2 H21 . 105.5 no
C2 4_565 C2 H21 . 179.6 no
C1 . C2 C3 . 107.14(12) yes
C2 4_565 C2 C3 . 74.31(8) yes
H21 . C2 C3 . 105.5 no
C1 . C2 C10 . 117.46(14) yes
C2 4_565 C2 C10 . 74.33(8) yes
H21 . C2 C10 . 105.5 no
C3 . C2 C10 . 114.75(14) yes
C2 . C3 C2 4_565 31.38(15) yes
C2 . C3 H341 4_565 81.2 no
C2 4_565 C3 H341 4_565 109.9 no
C2 . C3 H3411 4_565 133.5 no
C2 4_565 C3 H3411 4_565 110.0 no
H341 4_565 C3 H3411 4_565 108.3 no
C2 . C3 H3411 . 110.0 no
C2 4_565 C3 H3411 . 133.5 no
H341 4_565 C3 H3411 . 31.2 no
H3411 4_565 C3 H3411 . 79.7 no
C2 . C3 H341 . 109.9 no
C2 4_565 C3 H341 . 81.2 no
H341 4_565 C3 H341 . 131.8 no
H3411 4_565 C3 H341 . 31.2 no
H3411 . C3 H341 . 108.3 no
C2 . C3 C4 . 108.52(13) yes
C2 4_565 C3 C4 . 108.52(13) yes
H341 4_565 C3 C4 . 110.0 no
H3411 4_565 C3 C4 . 110.1 no
H3411 . C3 C4 . 110.1 no
H341 . C3 C4 . 110.0 no
C3 . H3411 H341 4_565 74.4 no
C3 . H341 H3411 4_565 74.4 no
C3 . C4 C15 4_565 106.53(11) yes
C3 . C4 C11 4_565 119.32(14) yes
C15 4_565 C4 C11 4_565 110.8(2) yes
C3 . C4 N1 . 101.14(11) yes
C15 4_565 C4 N1 . 104.86(12) yes
C11 4_565 C4 N1 . 112.91(13) yes
C3 . C4 C11 . 119.32(14) yes
C15 4_565 C4 C11 . 18.87(12) yes
C11 4_565 C4 C11 . 91.9(3) yes
N1 . C4 C11 . 112.91(13) yes
C3 . C4 C15 . 106.53(11) yes
C15 4_565 C4 C15 . 129.5(2) yes
C11 4_565 C4 C15 . 18.87(12) yes
N1 . C4 C15 . 104.86(12) yes
C11 . C4 C15 . 110.8(2) yes
C1 . C5 C8 4_565 110.18(17) yes
C1 . C5 H91 4_565 114.8 no
C8 4_565 C5 H91 4_565 100.3 no
C1 . C5 C9 4_565 77.7(2) yes
C8 4_565 C5 C9 4_565 65.8(3) yes
H91 4_565 C5 C9 4_565 64.6 no
C1 . C5 H52 . 109.0 no
C8 4_565 C5 H52 . 136.0 no
H91 4_565 C5 H52 . 80.4 no
C9 4_565 C5 H52 . 143.1 no
C1 . C5 H92 . 109.4 no
C8 4_565 C5 H92 . 76.9 no
H91 4_565 C5 H92 . 27.9 no
C9 4_565 C5 H92 . 39.9 no
H52 . C5 H92 . 107.8 no
C1 . C5 C6 . 112.4(2) yes
C8 4_565 C5 C6 . 36.5(2) yes
H91 4_565 C5 C6 . 125.3 no
C9 4_565 C5 C6 . 101.4(3) yes
H52 . C5 C6 . 108.6 no
H92 . C5 C6 . 109.5 no
C5 . H92 H91 4_565 74.3 no
C5 . H92 C9 4_565 60.1 no
H91 4_565 H92 C9 4_565 123.8 no
C5 . C6 C6 4_565 94.9(2) yes
C5 . C6 H72 4_565 97.1 no
C6 4_565 C6 H72 4_565 87.9 no
C5 . C6 C8 4_565 77.3(4) yes
C6 4_565 C6 C8 4_565 137.0(3) yes
H72 4_565 C6 C8 4_565 134.8 no
C5 . C6 H81 . 108.9 no
C6 4_565 C6 H81 . 104.6 no
H72 4_565 C6 H81 . 149.7 no
C8 4_565 C6 H81 . 43.2 no
C5 . C6 H73 . 109.4 no
C6 4_565 C6 H73 . 129.5 no
H72 4_565 C6 H73 . 46.7 no
C8 4_565 C6 H73 . 92.3 no
H81 . C6 H73 . 108.0 no
C5 . C6 C7 . 112.0(3) yes
C6 4_565 C6 C7 . 21.80(15) yes
H72 4_565 C6 C7 . 73.0 no
C8 4_565 C6 C7 . 150.9(4) yes
H81 . C6 C7 . 109.5 no
H73 . C6 C7 . 109.1 no
C6 . H81 H83 4_565 148.1 no
C6 . H81 C8 4_565 69.6 no
H83 4_565 H81 C8 4_565 83.3 no
C6 . H73 C7 4_565 36.9 no
C6 . C7 H73 4_565 158.3 no
C6 . C7 C7 4_565 21.80(15) yes
H73 4_565 C7 C7 4_565 159.8 no
C6 . C7 H72 . 109.8 no
H73 4_565 C7 H72 . 56.4 no
C7 4_565 C7 H72 . 103.6 no
C6 . C7 H71 . 109.9 no
H73 4_565 C7 H71 . 91.2 no
C7 4_565 C7 H71 . 93.2 no
H72 . C7 H71 . 108.2 no
C6 . C7 C8 . 110.4(2) yes
H73 4_565 C7 C8 . 65.2 no
C7 4_565 C7 C8 . 131.0(2) yes
H72 . C7 C8 . 109.4 no
H71 . C7 C8 . 109.1 no
C7 . H72 C6 4_565 28.9 no
C7 . C8 C5 4_565 79.9(2) yes
C7 . C8 H81 4_565 60.0 no
C5 4_565 C8 H81 4_565 117.1 no
C7 . C8 C6 4_565 14.0(2) yes
C5 4_565 C8 C6 4_565 66.2(3) yes
H81 4_565 C8 C6 4_565 67.3 no
C7 . C8 H83 . 109.2 no
C5 4_565 C8 H83 . 127.7 no
H81 4_565 C8 H83 . 49.2 no
C6 4_565 C8 H83 . 114.5 no
C7 . C8 H82 . 110.2 no
C5 4_565 C8 H82 . 116.8 no
H81 4_565 C8 H82 . 121.4 no
C6 4_565 C8 H82 . 118.0 no
H83 . C8 H82 . 108.0 no
C7 . C8 C9 . 110.9(2) yes
C5 4_565 C8 C9 . 31.59(15) yes
H81 4_565 C8 C9 . 128.8 no
C6 4_565 C8 C9 . 97.0(3) yes
H83 . C8 C9 . 109.4 no
H82 . C8 C9 . 109.1 no
C8 . H83 H81 4_565 47.4 no
C8 . C9 C1 . 113.9(2) yes
C8 . C9 H92 4_565 97.2 no
C1 . C9 H92 4_565 132.0 no
C8 . C9 C5 4_565 82.6(3) yes
C1 . C9 C5 4_565 69.5(2) yes
H92 4_565 C9 C5 4_565 80.0 no
C8 . C9 H91 . 108.8 no
C1 . C9 H91 . 108.8 no
H92 4_565 C9 H91 . 23.5 no
C5 4_565 C9 H91 . 62.8 no
C8 . C9 H93 . 109.0 no
C1 . C9 H93 . 108.5 no
H92 4_565 C9 H93 . 93.4 no
C5 4_565 C9 H93 . 167.4 no
H91 . C9 H93 . 107.6 no
C9 . H91 C5 4_565 52.6 no
C9 . H91 H92 4_565 32.8 no
C5 4_565 H91 H92 4_565 77.8 no
C2 . C10 C2 4_565 31.33(15) yes
C2 . C10 O3 4_565 91.27(12) yes
C2 4_565 C10 O3 4_565 120.18(14) yes
C2 . C10 O3 . 120.18(14) yes
C2 4_565 C10 O3 . 91.27(12) yes
O3 4_565 C10 O3 . 125.7(2) yes
C2 . C10 O2 4_565 143.30(14) yes
C2 4_565 C10 O2 4_565 117.63(12) yes
O3 4_565 C10 O2 4_565 122.10(15) yes
O3 . C10 O2 4_565 54.39(13) yes
C2 . C10 O2 . 117.63(12) yes
C2 4_565 C10 O2 . 143.30(14) yes
O3 4_565 C10 O2 . 54.39(13) yes
O3 . C10 O2 . 122.10(15) yes
O2 4_565 C10 O2 . 77.46(19) yes
C4 . C11 C14 4_565 120.9(2) yes
C4 . C11 H157 4_565 116.5 no
C14 4_565 C11 H157 4_565 121.3 no
C4 . C11 H1541 . 109.3 no
C14 4_565 C11 H1541 . 81.9 no
H157 4_565 C11 H1541 . 68.5 no
C4 . C11 H153 . 109.3 no
C14 4_565 C11 H153 . 122.2 no
H157 4_565 C11 H153 . 40.1 no
H1541 . C11 H153 . 108.0 no
C4 . C11 C12 . 111.8(2) yes
C14 4_565 C11 C12 . 26.97(19) yes
H157 4_565 C11 C12 . 129.4 no
H1541 . C11 C12 . 108.8 no
H153 . C11 C12 . 109.6 no
H154 4_565 H1541 C11 . 128.8 no
H154 4_565 H1541 C15 4_565 108.3 no
C11 . H1541 C15 4_565 20.5 no
H157 4_565 H153 C11 . 66.6 no
H157 4_565 H153 C15 4_565 47.3 no
C11 . H153 C15 4_565 19.8 no
C11 . C12 C15 4_565 14.20(14) yes
C11 . C12 C13 4_565 124.0(4) yes
C15 4_565 C12 C13 4_565 138.2(4) yes
C11 . C12 H142 . 109.7 no
C15 4_565 C12 H142 . 107.5 no
C13 4_565 C12 H142 . 83.9 no
C11 . C12 H144 . 109.6 no
C15 4_565 C12 H144 . 97.8 no
C13 4_565 C12 H144 . 117.2 no
H142 . C12 H144 . 108.0 no
C11 . C12 C13 . 110.8(3) yes
C15 4_565 C12 C13 . 123.5(2) yes
C13 4_565 C12 C13 . 26.0(3) yes
H142 . C12 C13 . 109.8 no
H144 . C12 C13 . 108.9 no
C14 4_565 H142 C12 . 39.0 no
C14 4_565 H142 C13 4_565 82.2 no
C12 . H142 C13 4_565 43.3 no
H141 4_565 H144 C12 . 118.5 no
H141 4_565 H144 C14 4_565 77.0 no
C12 . H144 C14 4_565 42.0 no
C12 . C13 H142 4_565 155.2 no
C12 . C13 C13 4_565 25.69(16) yes
H142 4_565 C13 C13 4_565 176.5 no
C12 . C13 C12 4_565 102.6(4) yes
H142 4_565 C13 C12 4_565 52.8 no
C13 4_565 C13 C12 4_565 128.3(3) yes
C12 . C13 H132 . 109.5 no
H142 4_565 C13 H132 . 87.5 no
C13 4_565 C13 H132 . 94.5 no
C12 4_565 C13 H132 . 115.2 no
C12 . C13 H131 . 109.0 no
H142 4_565 C13 H131 . 81.2 no
C13 4_565 C13 H131 . 95.5 no
C12 4_565 C13 H131 . 112.1 no
H132 . C13 H131 . 108.1 no
C12 . C13 C14 . 111.2(2) yes
H142 4_565 C13 C14 . 44.4 no
C13 4_565 C13 C14 . 136.86(17) yes
C12 4_565 C13 C14 . 8.7(3) yes
H132 . C13 C14 . 109.7 no
H131 . C13 C14 . 109.2 no
H142 4_565 C14 C13 . 53.3 no
H142 4_565 C14 C11 4_565 112.3 no
C13 . C14 C11 4_565 92.4(3) yes
H142 4_565 C14 H144 4_565 104.3 no
C13 . C14 H144 4_565 75.0 no
C11 4_565 C14 H144 4_565 121.9 no
H142 4_565 C14 H143 . 56.1 no
C13 . C14 H143 . 109.4 no
C11 4_565 C14 H143 . 115.9 no
H144 4_565 C14 H143 . 121.9 no
H142 4_565 C14 H141 . 125.2 no
C13 . C14 H141 . 109.1 no
C11 4_565 C14 H141 . 120.5 no
H144 4_565 C14 H141 . 34.1 no
H143 . C14 H141 . 108.0 no
H142 4_565 C14 C15 . 125.4 no
C13 . C14 C15 . 111.6(3) yes
C11 4_565 C14 C15 . 19.42(14) yes
H144 4_565 C14 C15 . 122.9 no
H143 . C14 C15 . 109.3 no
H141 . C14 C15 . 109.3 no
H144 4_565 H141 C14 . 68.9 no
C14 . C15 C4 . 111.1(2) yes
C14 . C15 H153 4_565 96.3 no
C4 . C15 H153 4_565 91.1 no
C14 . C15 C12 4_565 21.71(16) yes
C4 . C15 C12 4_565 95.6(2) yes
H153 4_565 C15 C12 4_565 81.4 no
C14 . C15 H1541 4_565 88.7 no
C4 . C15 H1541 4_565 148.6 no
H153 4_565 C15 H1541 4_565 111.5 no
C12 4_565 C15 H1541 4_565 108.8 no
C14 . C15 H154 . 109.6 no
C4 . C15 H154 . 109.2 no
H153 4_565 C15 H154 . 137.4 no
C12 4_565 C15 H154 . 130.7 no
H1541 4_565 C15 H154 . 39.5 no
C14 . C15 H157 . 109.4 no
C4 . C15 H157 . 109.4 no
H153 4_565 C15 H157 . 29.6 no
C12 4_565 C15 H157 . 102.3 no
H1541 4_565 C15 H157 . 85.0 no
H154 . C15 H157 . 108.0 no
H1541 4_565 H154 C15 . 32.3 no
H153 4_565 H157 C15 . 103.1 no
H153 4_565 H157 C11 4_565 73.3 no
C15 . H157 C11 4_565 30.3 no

loop_
_geom_bond_atom_site_label_1
_geom_bond_atom_site_label_2
_geom_bond_site_symmetry_2
_geom_bond_distance
_geom_bond_publ_flag
O1 N1 . 1.2761(16) yes
O2 O2 4_565 1.599(4) yes
O2 O3 4_565 1.172(3) yes
O2 C10 . 1.278(2) yes
O3 C10 . 1.287(2) yes
N1 C1 . 1.4858(17) yes
N1 C4 . 1.4758(19) yes
C1 C2 4_565 1.548(2) yes
C1 C9 4_565 1.571(2) yes
C1 C5 4_565 1.506(2) yes
C1 C2 . 1.548(2) yes
C1 C5 . 1.506(2) yes
C1 C9 . 1.571(2) yes
C2 C2 4_565 0.804(4) yes
C2 H21 . 1.000 no
C2 C3 . 1.487(3) yes
C2 C10 . 1.489(2) yes
C3 H341 4_565 0.990 no
C3 H3411 4_565 0.990 no
C3 H3411 . 0.990 no
C3 H341 . 0.990 no
C3 C4 . 1.5208(19) yes
H3411 H341 4_565 0.532 no
C4 C15 4_565 1.567(3) yes
C4 C11 4_565 1.512(3) yes
C4 C11 . 1.512(3) yes
C4 C15 . 1.567(3) yes
C5 C8 4_565 1.650(4) yes
C5 H91 4_565 0.975 no
C5 C9 4_565 0.871(4) yes
C5 H52 . 0.990 no
C5 H92 . 0.990 no
C5 C6 . 1.547(5) yes
H92 H91 4_565 0.474 no
H92 C9 4_565 0.644 no
C6 C6 4_565 1.663(10) yes
C6 H72 4_565 1.261 no
C6 C8 4_565 1.006(6) yes
C6 H81 . 0.990 no
C6 H73 . 0.990 no
C6 C7 . 1.490(6) yes
H81 H83 4_565 0.755 no
H81 C8 4_565 0.734 no
H73 C7 4_565 0.968 no
C7 C7 4_565 1.105(10) yes
C7 H72 . 0.990 no
C7 H71 . 0.990 no
C7 C8 . 1.546(6) yes
C8 H83 . 0.990 no
C8 H82 . 0.990 no
C8 C9 . 1.517(4) yes
C9 H91 . 0.990 no
C9 H93 . 0.990 no
C11 C14 4_565 1.419(4) yes
C11 H157 4_565 0.949 no
C11 H1541 . 0.990 no
C11 H153 . 0.990 no
C11 C12 . 1.529(4) yes
H1541 H154 4_565 0.663 no
H1541 C15 4_565 0.557 no
H153 H157 4_565 0.665 no
H153 C15 4_565 1.312 no
C12 C15 4_565 1.824(5) yes
C12 C13 4_565 0.852(6) yes
C12 H142 . 0.990 no
C12 H144 . 0.990 no
C12 C13 . 1.542(6) yes
H142 C14 4_565 1.078 no
H142 C13 4_565 1.235 no
H144 H141 4_565 0.570 no
H144 C14 4_565 0.948 no
C13 C13 4_565 0.862(8) yes
C13 H132 . 0.990 no
C13 H131 . 0.990 no
C13 C14 . 1.526(5) yes
C14 H143 . 0.990 no
C14 H141 . 0.990 no
C14 C15 . 1.526(4) yes
C15 H154 . 0.990 no
C15 H157 . 0.990 no

loop_
_geom_torsion_atom_site_label_1
_geom_torsion_atom_site_label_2
_geom_torsion_atom_site_label_3
_geom_torsion_atom_site_label_4
_geom_torsion
_geom_torsion_publ_flag
O1 N1 C1 C2 164.73(8) no
O1 N1 C1 C5 42.30(12) no
O1 N1 C1 C9 -76.78(12) no
C4 N1 C1 C2 -15.27(8) no
C4 N1 C1 C5 -137.70(12) no
C4 N1 C1 C9 103.22(12) no
O1 N1 C4 C3 180.00(1) no
O1 N1 C4 C11 -51.32(14) no
O1 N1 C4 C15 69.39(11) no
C1 N1 C4 C3 0.00(1) no
C1 N1 C4 C11 128.68(14) no
C1 N1 C4 C15 -110.61(11) no
N1 C1 C2 C3 24.66(12) no
N1 C1 C2 C10 155.50(12) no
C5 C1 C2 C3 140.59(15) no
C5 C1 C2 C10 -88.57(18) no
C9 C1 C2 C3 -89.28(16) no
C9 C1 C2 C10 41.57(19) no
N1 C1 C5 C6 -168.2(2) no
C2 C1 C5 C6 80.8(3) no
C9 C1 C5 C6 -50.9(3) no
N1 C1 C9 C8 167.98(19) no
C2 C1 C9 C8 -83.0(2) no
C5 C1 C9 C8 50.3(2) no
C1 C2 C3 C4 -27.05(13) no
C10 C2 C3 C4 -159.39(10) no
C1 C2 C10 O2 88.43(18) no
C1 C2 C10 O3 -88.3(2) no
C3 C2 C10 O2 -144.33(16) no
C3 C2 C10 O3 39.0(2) no
C2 C3 C4 N1 16.57(8) no
C2 C3 C4 C11 -107.89(18) no
C2 C3 C4 C15 125.91(14) no
N1 C4 C11 C12 173.0(2) no
C3 C4 C11 C12 -68.5(3) no
C15 C4 C11 C12 55.7(3) no
N1 C4 C15 C14 -176.76(18) no
C3 C4 C15 C14 76.6(2) no
C11 C4 C15 C14 -54.6(3) no
C1 C5 C6 C7 57.0(4) no
C5 C6 C7 C8 -57.9(4) no
C6 C7 C8 C9 55.8(3) no
C7 C8 C9 C1 -52.4(3) no
C4 C11 C12 C13 -56.5(3) no
C11 C12 C13 C14 55.7(3) no
C12 C13 C14 C15 -55.5(3) no
C13 C14 C15 C4 54.7(3) no
